data_9001966
loop_
_publ_author_name
'Schmidt, M. W.'
'Finger, L. W.'
'Angel, R. J.'
'Dinnebier, R. E.'

_publ_section_title
;Synthesis, crystal structure, and phase relations of AlSiO3OH, a
 high-pressure hydrous phase
;
_journal_name_full 'American Mineralogist'
_journal_page_first 881
_journal_page_last 888
_journal_volume 83
_journal_year 1998
_chemical_formula_sum 'Al H O4 Si'
_chemical_name_mineral AlSiO3OH
_space_group_IT_number 14
_symmetry_space_group_name_Hall '-P 2yn'
_symmetry_space_group_name_H-M 'P 1 21/n 1'
_cell_angle_alpha 90
_cell_angle_beta 98.369
_cell_angle_gamma 90
_cell_length_a 7.14409
_cell_length_b 4.33462
_cell_length_c 6.95253
_cell_formula_units_Z 4
_cell_volume 213.006
_database_code_amcsd 0002027
_exptl_crystal_density_diffrn 3.744
_cod_original_formula_sum 'Al Si H O4'
_cod_database_code 9001966
_amcsd_formula_title AlSiO3OH

loop_
_space_group_symop_operation_xyz
x,y,z
1/2+x,1/2-y,1/2+z
1/2-x,1/2+y,1/2-z
-x,-y,-z

loop_
_atom_site_label
_atom_site_fract_x
_atom_site_fract_y
_atom_site_fract_z
_atom_site_U_iso_or_equiv
Al 0.06463 0.02406 0.70840 0.00342
Si 0.68048 0.01714 0.58383 0.00398
H 0.79600 0.55300 0.42200 0.02153
O1 0.15130 0.20230 0.26000 0.00443
O2 0.52260 0.19370 0.39430 0.00329
O3 0.88004 0.20070 0.51236 0.00241
O4 0.76017 0.21460 0.12880 0.00393

loop_
_cod_related_entry_id
_cod_related_entry_database
_cod_related_entry_code
1 AMCSD 0002027
